data_9011809
loop_
_publ_author_name
'Pavese, A.'
'Bocchio, R.'
'Ivaldi, G.'

_publ_section_title
;In situ high temperature single crystal X-ray diffraction study of a natural
 omphacite Locality: Gorduno, Lepontine Alps, Switzerland Note: structure at
 high temperature (T=1073K)
;
_journal_name_full 'Mineralogical Magazine'
_journal_page_first 983
_journal_page_last 993
_journal_paper_doi 10.1180/002646100549986
_journal_volume 64
_journal_year 2000
_chemical_compound_source 'Gorduno, Lepontine Alps, Switzerland'
_chemical_formula_sum 'Al0.51 Ca0.5 Fe0.06 Mg0.46 Na0.5 O6 Si1.97'
_chemical_name_mineral Omphacite
_space_group_IT_number 13
_symmetry_space_group_name_Hall '-P 2yac'
_symmetry_space_group_name_H-M 'P 1 2/n 1'
_cell_angle_alpha 90
_cell_angle_beta 107.06
_cell_angle_gamma 90
_cell_length_a 9.627
_cell_length_b 8.846
_cell_length_c 5.282
_cell_formula_units_Z 4
_cell_volume 430.025
_database_code_amcsd 0014548
_diffrn_ambient_temperature 1073
_exptl_crystal_density_diffrn 3.261
_cod_original_formula_sum '(Ca.5 Na.5) Mg.46 Al.51 Fe.06 Si1.97 O6'
_cod_database_code 9011809

loop_
_space_group_symop_operation_xyz
x,y,z
1/2-x,y,1/2-z
1/2+x,-y,1/2+z
-x,-y,-z

loop_
_atom_site_label
_atom_site_fract_x
_atom_site_fract_y
_atom_site_fract_z
_atom_site_occupancy
_atom_site_U_iso_or_equiv
CaM2 0.75000 0.05190 0.25000 0.30300 0.03100
NaM2 0.75000 0.05190 0.25000 0.69700 0.03100
CaM21 0.75000 0.45110 0.75000 0.69700 0.03400
NaM21 0.75000 0.45110 0.75000 0.30300 0.03400
MgM1 0.75000 0.65780 0.25000 0.46000 0.02000
AlM1 0.75000 0.65780 0.25000 0.48000 0.02000
FeM1 0.75000 0.65780 0.25000 0.06000 0.02000
MgM11 0.75000 0.84930 0.75000 0.46000 0.01380
AlM11 0.75000 0.84930 0.75000 0.48000 0.01380
FeM11 0.75000 0.84930 0.75000 0.06000 0.01380
SiT1 0.03918 0.84722 0.22580 0.98500 0.01280
AlT1 0.03918 0.84722 0.22580 0.01500 0.01280
SiT2 0.03689 0.66333 0.72950 0.98500 0.01300
AlT2 0.03689 0.66333 0.72950 0.01500 0.01300
O11 0.86350 0.83840 0.11960 1.00000 0.01820
O12 0.86150 0.67890 0.64760 1.00000 0.01840
O21 0.11450 0.00820 0.30580 1.00000 0.02310
O22 0.10570 0.50020 0.80110 1.00000 0.02640
O31 0.10530 0.76490 0.00460 1.00000 0.02030
O32 0.09650 0.74280 0.49880 1.00000 0.02060

loop_
_cod_related_entry_id
_cod_related_entry_database
_cod_related_entry_code
1 AMCSD 0014548
